data_7051545
loop_
_publ_author_name
'El Ghachtouli, Sanae'
'Cadiou, Cyril'
'D\'echamps-Olivier, Isabelle'
'Chuburu, Fran\,coise'
'Aplincourt, Michel'
'Patinec, V\'eronique'
'Le Baccon, Michel'
'Handel, Henri'
'Roisnel, Thierry'

_publ_section_title
;
 Nickel(ii) complexes of cyclen- and cyclam-pyridine: topological
 reorganisations induced by electron transfer
;
_journal_issue 3
_journal_name_full 'New Journal of Chemistry'
_journal_page_first 392
_journal_paper_doi 10.1039/b515107d
_journal_volume 30
_journal_year 2006
_chemical_absolute_configuration rm
_chemical_compound_source 'synthesis as described'
_chemical_formula_moiety 'C16 H31 N5 Ni1 O, 2(Cl O4)'
_chemical_formula_sum 'C16 H31 Cl2 N5 Ni O9'
_chemical_formula_weight 567.07
_chemical_name_systematic
;
?
;
_space_group_IT_number 19
_symmetry_cell_setting orthorhombic
_symmetry_Int_Tables_number 19
_symmetry_space_group_name_Hall 'P 2ac 2ab'
_symmetry_space_group_name_H-M 'P 21 21 21'
_atom_sites_solution_hydrogens geom
_atom_sites_solution_primary direct
_atom_sites_solution_secondary difmap
_audit_conform_dict_location ftp://ftp.iucr.org/pub/cif_core.dic
_audit_conform_dict_name cif_core.dic
_audit_conform_dict_version 2.3
_audit_creation_date 2005-09-26T17:40:52-00:00
_audit_creation_method 'WinGX routine CIF_UPDATE'
_cell_angle_alpha 90
_cell_angle_beta 90
_cell_angle_gamma 90
_cell_formula_units_Z 4
_cell_length_a 9.4023(5)
_cell_length_b 15.7925(5)
_cell_length_c 16.3876(5)
_cell_measurement_reflns_used 65942
_cell_measurement_temperature 120(2)
_cell_measurement_theta_max 27.485
_cell_measurement_theta_min 2.546
_cell_measurement_wavelength 0.71073
_cell_volume 2433.33(17)
_computing_cell_refinement 'Dirax/lsq (Duisenberg & Schreurs, 1989-2000)'
_computing_data_collection 'Collect (Nonius BV, 1997-2000)'
_computing_data_reduction 'EvalCCD (Duisenberg & Schreurs 1990-2000)'
_computing_molecular_graphics 'Ortep-3 for Windows (Farrugia, 1997)'
_computing_publication_material 'WinGX publication routines (Farrugia, 1999)'
_computing_structure_refinement 'SHELXL-97 (Sheldrick, 1997)'
_computing_structure_solution 'SIR97 (Giacovazzo et al, 1997)'
_diffrn_ambient_temperature 120(2)
_diffrn_detector 'CCD plate'
_diffrn_detector_area_resol_mean 9
_diffrn_measured_fraction_theta_full 0.996
_diffrn_measured_fraction_theta_max 0.992
_diffrn_measurement_device '95mm CCD camera on \k-goniostat'
_diffrn_measurement_device_type KappaCCD
_diffrn_measurement_method 'CCD rotation images, thick slices'
_diffrn_orient_matrix_type 'by Nonius Collect from scalepack cell'
_diffrn_orient_matrix_UB_11 0.588443E-1
_diffrn_orient_matrix_UB_12 -0.45773E-2
_diffrn_orient_matrix_UB_13 0.506537E-1
_diffrn_orient_matrix_UB_21 0.101282E-1
_diffrn_orient_matrix_UB_22 0.63056E-1
_diffrn_orient_matrix_UB_23 0.14135E-2
_diffrn_orient_matrix_UB_31 -0.880296E-1
_diffrn_orient_matrix_UB_32 0.41951E-2
_diffrn_orient_matrix_UB_33 0.340226E-1
_diffrn_radiation_monochromator graphite
_diffrn_radiation_probe x-ray
_diffrn_radiation_type MoK\a
_diffrn_radiation_wavelength 0.71073
_diffrn_reflns_av_R_equivalents 0.0534
_diffrn_reflns_av_unetI/netI 0.0449
_diffrn_reflns_limit_h_max 11
_diffrn_reflns_limit_h_min -11
_diffrn_reflns_limit_k_max 20
_diffrn_reflns_limit_k_min -20
_diffrn_reflns_limit_l_max 21
_diffrn_reflns_limit_l_min -19
_diffrn_reflns_number 27402
_diffrn_reflns_theta_full 25
_diffrn_reflns_theta_max 27.5
_diffrn_reflns_theta_min 3.54
_diffrn_source 'Enraf Nonius FR590'
_exptl_absorpt_coefficient_mu 1.073
_exptl_absorpt_correction_T_max 0.610
_exptl_absorpt_correction_T_min 0.393
_exptl_absorpt_correction_type multi-scan
_exptl_absorpt_process_details
;
[Sheldrick, G.M. (2002). SADABS Bruker AXS Inc., Madison, Wisconsin, USA]
;
_exptl_crystal_colour violet
_exptl_crystal_density_diffrn 1.548
_exptl_crystal_density_method 'not measured'
_exptl_crystal_description prism
_exptl_crystal_F_000 1184
_exptl_crystal_size_max 0.87
_exptl_crystal_size_mid 0.51
_exptl_crystal_size_min 0.46
_refine_diff_density_max 0.462
_refine_diff_density_min -0.429
_refine_diff_density_rms 0.066
_refine_ls_abs_structure_details 'Flack H D (1983), Acta Cryst. A39, 876-881'
_refine_ls_abs_structure_Flack 0.02(2)
_refine_ls_extinction_method none
_refine_ls_goodness_of_fit_ref 1.011
_refine_ls_hydrogen_treatment mixed
_refine_ls_matrix_type full
_refine_ls_number_parameters 298
_refine_ls_number_reflns 5541
_refine_ls_number_restraints 0
_refine_ls_restrained_S_all 1.011
_refine_ls_R_factor_all 0.0679
_refine_ls_R_factor_gt 0.0435
_refine_ls_shift/su_max 0.042
_refine_ls_shift/su_mean 0.005
_refine_ls_structure_factor_coef Fsqd
_refine_ls_weighting_details 'calc w=1/[\s^2^(Fo^2^)+(0.0677P)^2^+1.4617P] where P=(Fo^2^+2Fc^2^)/3'
_refine_ls_weighting_scheme calc
_refine_ls_wR_factor_gt 0.1082
_refine_ls_wR_factor_ref 0.124
_reflns_number_gt 4325
_reflns_number_total 5541
_reflns_threshold_expression >2sigma(I)
_cod_data_source_file b515107d.txt
_cod_data_source_block new1
_cod_database_code 7051545

loop_
_symmetry_equiv_pos_as_xyz
'x, y, z'
'-x+1/2, -y, z+1/2'
'x+1/2, -y+1/2, -z'
'-x, y+1/2, -z+1/2'

loop_
_atom_site_label
_atom_site_type_symbol
_atom_site_fract_x
_atom_site_fract_y
_atom_site_fract_z
_atom_site_U_iso_or_equiv
_atom_site_adp_type
_atom_site_occupancy
_atom_site_symmetry_multiplicity
_atom_site_calc_flag
_atom_site_refinement_flags
_atom_site_disorder_assembly
_atom_site_disorder_group
Ni1 Ni 0.06731(5) 0.00868(3) 0.09084(2) 0.03609(13) Uani 1 1 d . . .
N1 N -0.0927(4) -0.0418(2) 0.1658(2) 0.0471(8) Uani 1 1 d . . .
H1 H -0.094 -0.0101 0.2137 0.057 Uiso 1 1 calc R . .
N2 N 0.1961(4) -0.0908(2) 0.1401(2) 0.0472(8) Uani 1 1 d . . .
N3 N 0.1480(4) 0.0973(2) 0.1736(2) 0.0502(8) Uani 1 1 d . . .
H3 H 0.0996 0.09 0.2225 0.06 Uiso 1 1 calc R . .
N4 N -0.0714(4) 0.1099(2) 0.0582(2) 0.0498(8) Uani 1 1 d . . .
H4 H -0.0392 0.1294 0.008 0.06 Uiso 1 1 calc R . .
N5 N 0.0322(4) -0.0821(2) -0.00137(19) 0.0467(8) Uani 1 1 d . . .
C1 C -0.0445(6) -0.1285(3) 0.1874(3) 0.0602(12) Uani 1 1 d . . .
H1A H -0.0599 -0.1672 0.1407 0.072 Uiso 1 1 calc R . .
H1B H -0.0997 -0.1499 0.2345 0.072 Uiso 1 1 calc R . .
C2 C 0.1096(5) -0.1254(3) 0.2083(3) 0.0599(12) Uani 1 1 d . . .
H2A H 0.123 -0.0895 0.2573 0.072 Uiso 1 1 calc R . .
H2B H 0.1432 -0.1832 0.2216 0.072 Uiso 1 1 calc R . .
C3 C 0.3405(5) -0.0651(3) 0.1684(3) 0.0584(11) Uani 1 1 d . . .
H3A H 0.3985 -0.0505 0.1199 0.07 Uiso 1 1 calc R . .
H3B H 0.3859 -0.1144 0.1951 0.07 Uiso 1 1 calc R . .
C4 C 0.3448(5) 0.0090(4) 0.2271(3) 0.0667(12) Uani 1 1 d . . .
H4A H 0.2809 -0.0037 0.2735 0.08 Uiso 1 1 calc R . .
H4B H 0.4425 0.0139 0.249 0.08 Uiso 1 1 calc R . .
C5 C 0.3028(6) 0.0932(3) 0.1920(3) 0.0647(13) Uani 1 1 d . . .
H5A H 0.3274 0.1385 0.2313 0.078 Uiso 1 1 calc R . .
H5B H 0.3574 0.1034 0.1413 0.078 Uiso 1 1 calc R . .
C6 C 0.1080(6) 0.1814(3) 0.1410(3) 0.0652(13) Uani 1 1 d . . .
H6A H 0.1679 0.1954 0.0932 0.078 Uiso 1 1 calc R . .
H6B H 0.123 0.2253 0.1832 0.078 Uiso 1 1 calc R . .
C7 C -0.0441(6) 0.1793(3) 0.1167(3) 0.0650(13) Uani 1 1 d . . .
H7A H -0.104 0.1713 0.1657 0.078 Uiso 1 1 calc R . .
H7B H -0.0703 0.234 0.0913 0.078 Uiso 1 1 calc R . .
C8 C -0.2257(5) 0.0943(3) 0.0478(3) 0.0643(12) Uani 1 1 d . . .
H8A H -0.2405 0.0614 -0.0029 0.077 Uiso 1 1 calc R . .
H8B H -0.2746 0.1494 0.0411 0.077 Uiso 1 1 calc R . .
C9 C -0.2924(5) 0.0478(4) 0.1173(4) 0.0697(14) Uani 1 1 d . . .
H9A H -0.3963 0.0453 0.1076 0.084 Uiso 1 1 calc R . .
H9B H -0.277 0.0812 0.1676 0.084 Uiso 1 1 calc R . .
C10 C -0.2396(5) -0.0421(3) 0.1325(3) 0.0618(12) Uani 1 1 d . . .
H10A H -0.3039 -0.0708 0.1716 0.074 Uiso 1 1 calc R . .
H10B H -0.2413 -0.0743 0.0807 0.074 Uiso 1 1 calc R . .
C21 C 0.2153(6) -0.1563(3) 0.0763(3) 0.0636(12) Uani 1 1 d . . .
H21A H 0.2052 -0.2127 0.1021 0.076 Uiso 1 1 calc R . .
H21B H 0.3135 -0.1521 0.055 0.076 Uiso 1 1 calc R . .
C22 C 0.1143(5) -0.1512(2) 0.0059(3) 0.0520(10) Uani 1 1 d . . .
C23 C 0.1106(6) -0.2148(3) -0.0508(3) 0.0695(14) Uani 1 1 d . . .
H23 H 0.1665 -0.2643 -0.0432 0.083 Uiso 1 1 calc R . .
C25 C -0.0567(7) -0.1364(3) -0.1269(3) 0.0705(14) Uani 1 1 d . . .
H25 H -0.1169 -0.1295 -0.173 0.085 Uiso 1 1 calc R . .
C24 C 0.0261(7) -0.2072(3) -0.1188(3) 0.0729(16) Uani 1 1 d . . .
H24 H 0.025 -0.2503 -0.1593 0.088 Uiso 1 1 calc R . .
C26 C -0.0510(5) -0.0753(3) -0.0671(2) 0.0566(10) Uani 1 1 d . . .
H26 H -0.1088 -0.0263 -0.0728 0.068 Uiso 1 1 calc R . .
O30 O 0.2342(4) 0.0540(2) 0.00626(18) 0.0611(8) Uani 1 1 d . . .
Cl11 Cl 0.02438(18) 0.20326(8) -0.14651(7) 0.0734(4) Uani 1 1 d . . .
O111 O 0.1043(12) 0.1336(5) -0.1242(3) 0.222(5) Uani 1 1 d . . .
O112 O 0.1028(6) 0.2562(3) -0.1974(3) 0.0997(15) Uani 1 1 d . . .
O113 O -0.0246(7) 0.2479(3) -0.0777(3) 0.1116(18) Uani 1 1 d . . .
O114 O -0.0924(7) 0.1758(5) -0.1953(5) 0.160(3) Uani 1 1 d . . .
Cl12 Cl -0.01654(14) 0.08354(9) 0.38986(7) 0.0663(3) Uani 1 1 d . . .
O121 O -0.0965(10) 0.0322(8) 0.3421(5) 0.230(5) Uani 1 1 d . . .
O122 O 0.1220(7) 0.0589(7) 0.3879(5) 0.190(4) Uani 1 1 d . . .
O123 O -0.0102(14) 0.1587(6) 0.3494(7) 0.252(6) Uani 1 1 d . . .
O124 O -0.0751(8) 0.0915(5) 0.4635(3) 0.167(3) Uani 1 1 d . . .

loop_
_atom_site_aniso_label
_atom_site_aniso_U_11
_atom_site_aniso_U_22
_atom_site_aniso_U_33
_atom_site_aniso_U_23
_atom_site_aniso_U_13
_atom_site_aniso_U_12
Ni1 0.0426(2) 0.03475(19) 0.0309(2) -0.00119(16) 0.00018(18) -0.00270(19)
N1 0.045(2) 0.0484(17) 0.0484(17) 0.0041(14) 0.0025(14) -0.0070(14)
N2 0.052(2) 0.0449(17) 0.0445(18) 0.0024(14) -0.0043(16) 0.0023(16)
N3 0.059(2) 0.0477(18) 0.0436(18) -0.0096(14) 0.0036(16) -0.0101(16)
N4 0.055(2) 0.0485(17) 0.0456(16) 0.0075(13) 0.0020(17) 0.0040(17)
N5 0.051(2) 0.0492(18) 0.0395(16) -0.0059(13) -0.0008(14) -0.0032(15)
C1 0.066(3) 0.052(2) 0.063(3) 0.0185(19) 0.000(2) -0.011(2)
C2 0.069(3) 0.057(2) 0.054(2) 0.021(2) -0.005(2) 0.002(2)
C3 0.048(3) 0.072(3) 0.055(3) 0.003(2) -0.010(2) 0.004(2)
C4 0.061(3) 0.079(3) 0.060(2) -0.005(3) -0.019(2) -0.013(3)
C5 0.063(3) 0.066(3) 0.066(3) -0.009(2) -0.016(2) -0.023(2)
C6 0.081(4) 0.041(2) 0.074(3) -0.015(2) 0.005(3) -0.006(2)
C7 0.074(3) 0.044(2) 0.078(3) -0.0098(19) 0.005(3) 0.013(2)
C8 0.052(3) 0.068(3) 0.073(3) 0.004(2) -0.004(2) 0.014(2)
C9 0.038(2) 0.081(3) 0.090(4) 0.004(3) 0.005(2) 0.005(2)
C10 0.038(2) 0.071(3) 0.076(3) 0.014(2) 0.001(2) -0.014(2)
C21 0.067(3) 0.054(2) 0.070(3) -0.009(2) -0.009(2) 0.015(2)
C22 0.066(3) 0.0356(19) 0.054(2) -0.0043(16) 0.005(2) -0.0022(18)
C23 0.093(4) 0.048(2) 0.068(3) -0.016(2) 0.009(3) -0.003(2)
C25 0.087(4) 0.085(3) 0.039(2) -0.007(2) -0.009(2) -0.029(3)
C24 0.096(4) 0.063(3) 0.060(3) -0.024(2) 0.011(3) -0.026(3)
C26 0.062(3) 0.065(2) 0.043(2) -0.0036(17) -0.0032(19) -0.004(2)
O30 0.068(2) 0.0648(19) 0.0502(16) 0.0039(14) 0.0113(15) -0.0042(16)
Cl11 0.1106(12) 0.0557(6) 0.0538(6) 0.0126(5) 0.0178(7) 0.0202(7)
O111 0.411(14) 0.166(6) 0.090(4) 0.047(4) 0.016(6) 0.193(8)
O112 0.113(4) 0.115(3) 0.071(3) 0.010(2) 0.013(2) -0.018(3)
O113 0.176(5) 0.093(3) 0.067(2) 0.000(2) 0.034(3) 0.032(3)
O114 0.121(5) 0.166(6) 0.193(6) -0.075(5) 0.033(5) -0.056(5)
Cl12 0.0660(7) 0.0852(8) 0.0477(6) -0.0034(5) 0.0082(5) 0.0105(6)
O121 0.200(8) 0.327(13) 0.163(7) -0.153(8) -0.008(6) -0.032(8)
O122 0.099(4) 0.289(10) 0.181(7) 0.012(7) 0.012(5) 0.077(6)
O123 0.326(14) 0.155(7) 0.274(11) 0.121(8) 0.094(11) 0.063(8)
O124 0.181(7) 0.228(8) 0.092(4) -0.051(4) 0.063(4) -0.072(7)

loop_
_atom_type_symbol
_atom_type_description
_atom_type_scat_dispersion_real
_atom_type_scat_dispersion_imag
_atom_type_scat_source
C C 0.0033 0.0016 'International Tables Vol C Tables 4.2.6.8 and 6.1.1.4'
H H 0 0 'International Tables Vol C Tables 4.2.6.8 and 6.1.1.4'
N N 0.0061 0.0033 'International Tables Vol C Tables 4.2.6.8 and 6.1.1.4'
O O 0.0106 0.006 'International Tables Vol C Tables 4.2.6.8 and 6.1.1.4'
Cl Cl 0.1484 0.1585 'International Tables Vol C Tables 4.2.6.8 and 6.1.1.4'
Ni Ni 0.3393 1.1124 'International Tables Vol C Tables 4.2.6.8 and 6.1.1.4'

loop_
_exptl_crystal_face_index_h
_exptl_crystal_face_index_k
_exptl_crystal_face_index_l
_exptl_crystal_face_perp_dist
0 1 -10 0.154
0 1 0 0.114
0 -1 0 0.231
0 0 -1 0.165
11 -1 -12 0.53
-6 -3 4 0.443
0 -4 -3 0.207
1 18 12 0.146
4 1 14 0.283
0 -1 7 0.25

loop_
_geom_angle_atom_site_label_1
_geom_angle_atom_site_label_2
_geom_angle_atom_site_label_3
_geom_angle
_geom_angle_site_symmetry_1
_geom_angle_site_symmetry_3
_geom_angle_publ_flag
N3 Ni1 N1 97.74(14) . . ?
N3 Ni1 N5 167.50(15) . . ?
N1 Ni1 N5 92.83(13) . . ?
N3 Ni1 N4 83.26(15) . . ?
N1 Ni1 N4 89.59(13) . . ?
N5 Ni1 N4 103.56(13) . . ?
N3 Ni1 N2 92.37(14) . . ?
N1 Ni1 N2 84.62(14) . . ?
N5 Ni1 N2 81.95(13) . . ?
N4 Ni1 N2 172.24(14) . . ?
N3 Ni1 O30 86.11(13) . . ?
N1 Ni1 O30 176.00(13) . . ?
N5 Ni1 O30 83.22(13) . . ?
N4 Ni1 O30 91.96(13) . . ?
N2 Ni1 O30 94.15(14) . . ?
C10 N1 C1 111.6(3) . . ?
C10 N1 Ni1 116.9(3) . . ?
C1 N1 Ni1 105.7(3) . . ?
C2 N2 C21 109.9(4) . . ?
C2 N2 C3 111.4(4) . . ?
C21 N2 C3 107.4(4) . . ?
C2 N2 Ni1 104.1(3) . . ?
C21 N2 Ni1 108.4(3) . . ?
C3 N2 Ni1 115.6(3) . . ?
C6 N3 C5 111.2(4) . . ?
C6 N3 Ni1 105.9(3) . . ?
C5 N3 Ni1 117.2(3) . . ?
C7 N4 C8 111.6(4) . . ?
C7 N4 Ni1 106.7(3) . . ?
C8 N4 Ni1 120.3(3) . . ?
C26 N5 C22 118.3(4) . . ?
C26 N5 Ni1 128.0(3) . . ?
C22 N5 Ni1 113.5(3) . . ?
N1 C1 C2 108.7(4) . . ?
N2 C2 C1 111.8(4) . . ?
N2 C3 C4 115.6(4) . . ?
C5 C4 C3 115.7(4) . . ?
N3 C5 C4 111.9(4) . . ?
N3 C6 C7 108.8(4) . . ?
N4 C7 C6 111.0(4) . . ?
N4 C8 C9 113.9(4) . . ?
C8 C9 C10 116.5(4) . . ?
N1 C10 C9 111.1(4) . . ?
N2 C21 C22 115.4(4) . . ?
N5 C22 C23 121.4(4) . . ?
N5 C22 C21 118.5(4) . . ?
C23 C22 C21 120.1(4) . . ?
C22 C23 C24 120.2(5) . . ?
C24 C25 C26 118.8(5) . . ?
C25 C24 C23 118.6(4) . . ?
N5 C26 C25 122.8(5) . . ?
O111 Cl11 O112 110.4(5) . . ?
O111 Cl11 O113 111.4(3) . . ?
O112 Cl11 O113 110.6(3) . . ?
O111 Cl11 O114 108.9(6) . . ?
O112 Cl11 O114 104.8(4) . . ?
O113 Cl11 O114 110.5(4) . . ?
O124 Cl12 O121 110.5(5) . . ?
O124 Cl12 O123 112.2(6) . . ?
O121 Cl12 O123 105.3(8) . . ?
O124 Cl12 O122 116.4(5) . . ?
O121 Cl12 O122 110.3(6) . . ?
O123 Cl12 O122 101.3(7) . . ?

loop_
_geom_bond_atom_site_label_1
_geom_bond_atom_site_label_2
_geom_bond_distance
_geom_bond_site_symmetry_2
_geom_bond_publ_flag
Ni1 N3 2.091(3) . ?
Ni1 N1 2.099(3) . ?
Ni1 N5 2.109(3) . ?
Ni1 N4 2.131(3) . ?
Ni1 N2 2.141(3) . ?
Ni1 O30 2.213(3) . ?
N1 C10 1.485(6) . ?
N1 C1 1.486(6) . ?
N2 C2 1.487(6) . ?
N2 C21 1.481(6) . ?
N2 C3 1.491(6) . ?
N3 C6 1.480(6) . ?
N3 C5 1.488(7) . ?
N4 C7 1.478(6) . ?
N4 C8 1.481(6) . ?
N5 C26 1.336(5) . ?
N5 C22 1.343(6) . ?
C1 C2 1.490(7) . ?
C3 C4 1.516(7) . ?
C4 C5 1.501(8) . ?
C6 C7 1.485(8) . ?
C8 C9 1.494(7) . ?
C9 C10 1.524(7) . ?
C21 C22 1.496(7) . ?
C22 C23 1.369(6) . ?
C23 C24 1.374(8) . ?
C25 C24 1.369(8) . ?
C25 C26 1.376(6) . ?
Cl11 O111 1.382(5) . ?
Cl11 O112 1.392(5) . ?
Cl11 O113 1.407(4) . ?
Cl11 O114 1.425(7) . ?
Cl12 O124 1.333(5) . ?
Cl12 O121 1.355(8) . ?
Cl12 O123 1.361(7) . ?
Cl12 O122 1.360(6) . ?
